data_7221026
loop_
_publ_author_name
'Brunner, Fabian'
'Klein, Y. Maximilian'
'Keller, Sarah'
'Morris, Collin D.'
'Prescimone, Alessandro'
'Constable, Edwin C.'
'Housecroft, Catherine E.'

_publ_section_title
;
 The beneficial effects of trifluoromethyl-substituents on the
 photoconversion efficiency of copper(i) dyes in dye-sensitized solar
 cells
;
_journal_issue 72
_journal_name_full 'RSC Adv.'
_journal_page_first 58694
_journal_paper_doi 10.1039/C5RA09590E
_journal_volume 5
_journal_year 2015
_chemical_absolute_configuration ad
_chemical_compound_source 'Fabian Brunner'
_chemical_formula_moiety 'C24 H12 Cu1 F18 N4 P1'
_chemical_formula_sum 'C24 H12 Cu F18 N4 P'
_chemical_formula_weight 792.87
_space_group_IT_number 19
_symmetry_cell_setting orthorhombic
_symmetry_space_group_name_Hall 'P 2ac 2ab'
_symmetry_space_group_name_H-M 'P 21 21 21'
_atom_sites_solution_hydrogens difmap
_atom_sites_solution_primary direct
_audit_creation_date 2015-03-04
_audit_creation_method CRYSTALS_ver_14.61
_audit_update_record
;
2015-04-29 deposited with the CCDC.
2015-06-30 downloaded from the CCDC.
;
_cell_angle_alpha 90
_cell_angle_beta 90
_cell_angle_gamma 90
_cell_formula_units_Z 4
_cell_length_a 12.9418(10)
_cell_length_b 13.3852(11)
_cell_length_c 15.8438(13)
_cell_measurement_reflns_used 9889
_cell_measurement_temperature 123
_cell_measurement_theta_max 70
_cell_measurement_theta_min 4
_cell_volume 2744.6(4)
_computing_cell_refinement 'Apex2 (Bruker AXS, 2006)'
_computing_data_collection 'Apex2 (Bruker AXS, 2006)'
_computing_data_reduction 'Apex2 (Bruker AXS, 2006)'
_computing_molecular_graphics 'CAMERON (Watkin et al., 1996)'
_computing_publication_material 'CRYSTALS (Betteridge et al., 2003)'
_computing_structure_refinement 'CRYSTALS (Betteridge et al., 2003)'
_computing_structure_solution 'SIR92 (Altomare et al., 1994)'
_diffrn_ambient_temperature 123
_diffrn_measured_fraction_theta_full 0.969
_diffrn_measured_fraction_theta_max 0.969
_diffrn_measurement_device Area
_diffrn_measurement_device_type 'Bruker Kappa Apex2'
_diffrn_measurement_method '\f & \w scans'
_diffrn_radiation_monochromator graphite
_diffrn_radiation_type 'Cu K\a'
_diffrn_radiation_wavelength 1.54178
_diffrn_reflns_av_R_equivalents 0.051
_diffrn_reflns_limit_h_max 15
_diffrn_reflns_limit_h_min -15
_diffrn_reflns_limit_k_max 15
_diffrn_reflns_limit_k_min -15
_diffrn_reflns_limit_l_max 19
_diffrn_reflns_limit_l_min -18
_diffrn_reflns_number 19705
_diffrn_reflns_theta_full 70.000
_diffrn_reflns_theta_max 70.012
_diffrn_reflns_theta_min 4.324
_diffrn_standards_number 0
_exptl_absorpt_coefficient_mu 3.086
_exptl_absorpt_correction_T_max 0.86
_exptl_absorpt_correction_T_min 0.71
_exptl_absorpt_correction_type multi-scan
_exptl_absorpt_process_details 'SADABS (Siemens, 1996)'
_exptl_crystal_colour yellow/orange
_exptl_crystal_density_diffrn 1.919
_exptl_crystal_density_method 'not measured'
_exptl_crystal_description block
_exptl_crystal_F_000 1560
_exptl_crystal_size_max 0.080
_exptl_crystal_size_mid 0.070
_exptl_crystal_size_min 0.050
_refine_diff_density_max 0.74
_refine_diff_density_min -0.40
_refine_ls_abs_structure_details 'Flack (1983), 2062 Friedel-pairs'
_refine_ls_abs_structure_Flack 0.01(3)
_refine_ls_extinction_method None
_refine_ls_goodness_of_fit_ref 1.0014
_refine_ls_hydrogen_treatment constr
_refine_ls_matrix_type full
_refine_ls_number_parameters 434
_refine_ls_number_reflns 4881
_refine_ls_number_restraints 0
_refine_ls_R_factor_all 0.0370
_refine_ls_R_factor_gt 0.0369
_refine_ls_shift/su_max 0.0008640
_refine_ls_shift/su_mean 0.0000246
_refine_ls_structure_factor_coef Fsqd
_refine_ls_weighting_details
;
 Method, part 1, Chebychev polynomial, (Watkin, 1994, Prince, 1982) 
 [weight] = 1.0/[A~0~*T~0~(x)+A~1~*T~1~(x) ... +A~n-1~]*T~n-1~(x)] 
 where A~i~ are the Chebychev coefficients listed below and x= Fcalc/Fmax 
 Method = Robust Weighting (Prince, 1982) 
 W = [weight] * [1-(deltaF/6*sigmaF)^2^]^2^ 
 A~i~ are: 
 4.32 6.41 2.76 0.605 
;
_refine_ls_weighting_scheme calc
_refine_ls_wR_factor_all 0.1038
_refine_ls_wR_factor_gt 0.1038
_refine_ls_wR_factor_ref 0.1038
_reflns_limit_h_max 15
_reflns_limit_h_min -15
_reflns_limit_k_max 15
_reflns_limit_k_min 0
_reflns_limit_l_max 19
_reflns_limit_l_min 0
_reflns_number_gt 4869
_reflns_number_total 4905
_reflns_threshold_expression I>2.0\s(I)
_oxford_diffrn_Wilson_B_factor 0.00
_oxford_diffrn_Wilson_scale 0.00
_oxford_refine_ls_r_factor_ref 0.0370
_oxford_refine_ls_scale 0.069819(17)
_oxford_reflns_number_all 4883
_oxford_reflns_threshold_expression_ref I>-3.0\s(I)
_oxford_structure_analysis_title 'BRF6_2_orange_123K_0m in P2(1)2(1)2(1)'
_cod_data_source_file c5ra09590e2.cif
_cod_data_source_block BRF6_2_orange_123K
_cod_original_sg_symbol_H-M 'P 21 21 21 '
_cod_original_formula_sum 'C24 H12 Cu1 F18 N4 P1'
_cod_database_code 7221026

loop_
_symmetry_equiv_pos_as_xyz
x,y,z
x+1/2,-y+1/2,-z
-x,y+1/2,-z+1/2
-x+1/2,-y,z+1/2

loop_
_atom_site_label
_atom_site_type_symbol
_atom_site_fract_x
_atom_site_fract_y
_atom_site_fract_z
_atom_site_U_iso_or_equiv
_atom_site_occupancy
_atom_site_adp_type
_atom_site_refinement_flags_posn
Cu1 Cu -0.47119(4) -0.18289(4) -0.62178(3) 0.0219 1.0000 Uani .
P1 P -0.53559(7) 0.27148(6) -0.37485(5) 0.0226 1.0000 Uani .
F1 F -0.57042(18) 0.17380(17) -0.42463(14) 0.0358 1.0000 Uani .
F2 F -0.44232(16) 0.28720(17) -0.44067(13) 0.0336 1.0000 Uani .
F3 F -0.62766(17) 0.25763(18) -0.30909(13) 0.0338 1.0000 Uani .
F4 F -0.49996(18) 0.37058(16) -0.32530(13) 0.0336 1.0000 Uani .
F5 F -0.60927(16) 0.33790(16) -0.43421(12) 0.0308 1.0000 Uani .
F6 F -0.46116(18) 0.20615(15) -0.31591(13) 0.0333 1.0000 Uani .
F7 F -0.15947(17) -0.34261(18) -0.66964(15) 0.0375 1.0000 Uani .
F8 F -0.30452(17) -0.35716(18) -0.60541(12) 0.0348 1.0000 Uani .
F9 F -0.22841(18) -0.21461(18) -0.61067(15) 0.0385 1.0000 Uani .
F10 F -0.62683(18) -0.0235(2) -0.55934(15) 0.0454 1.0000 Uani .
F11 F -0.7136(2) -0.1596(2) -0.55990(16) 0.0512 1.0000 Uani .
F12 F -0.78668(17) -0.0219(2) -0.59352(16) 0.0415 1.0000 Uani .
F13 F -0.2908(3) -0.0073(2) -0.6626(2) 0.0705 1.0000 Uani .
F14 F -0.4483(3) 0.0391(2) -0.66256(18) 0.0606 1.0000 Uani .
F15 F -0.3330(2) 0.13621(18) -0.61427(19) 0.0500 1.0000 Uani .
F16 F -0.5009(2) -0.41100(19) -0.66810(14) 0.0429 1.0000 Uani .
F17 F -0.61514(19) -0.50034(18) -0.60632(17) 0.0445 1.0000 Uani .
F18 F -0.6503(2) -0.34960(19) -0.64300(18) 0.0479 1.0000 Uani .
N1 N -0.5803(2) -0.1377(2) -0.70604(17) 0.0220 1.0000 Uani .
N2 N -0.3978(2) -0.2274(2) -0.72794(16) 0.0205 1.0000 Uani .
N3 N -0.4127(2) -0.0964(2) -0.52796(18) 0.0227 1.0000 Uani .
N4 N -0.5005(2) -0.2781(2) -0.52522(17) 0.0213 1.0000 Uani .
C1 C -0.6711(3) -0.0920(3) -0.6927(2) 0.0255 1.0000 Uani .
C2 C -0.6988(3) -0.0742(3) -0.6005(2) 0.0316 1.0000 Uani .
C3 C -0.7389(3) -0.0655(3) -0.7559(3) 0.0310 1.0000 Uani .
C4 C -0.7112(3) -0.0863(3) -0.8383(2) 0.0324 1.0000 Uani .
C5 C -0.6186(3) -0.1326(3) -0.8537(2) 0.0299 1.0000 Uani .
C6 C -0.5533(2) -0.1577(2) -0.7867(2) 0.0231 1.0000 Uani .
C7 C -0.4528(3) -0.2088(2) -0.79810(19) 0.0226 1.0000 Uani .
C8 C -0.4168(3) -0.2365(3) -0.8785(2) 0.0301 1.0000 Uani .
C9 C -0.3223(3) -0.2824(3) -0.8853(2) 0.0316 1.0000 Uani .
C10 C -0.2653(3) -0.3021(3) -0.8131(2) 0.0305 1.0000 Uani .
C11 C -0.3061(3) -0.2743(3) -0.7364(2) 0.0245 1.0000 Uani .
C12 C -0.2496(3) -0.2962(3) -0.6552(2) 0.0290 1.0000 Uani .
C13 C -0.3747(3) -0.0024(2) -0.5311(2) 0.0256 1.0000 Uani .
C14 C -0.3619(3) 0.0418(3) -0.6184(3) 0.0359 1.0000 Uani .
C15 C -0.3483(3) 0.0515(3) -0.4609(3) 0.0344 1.0000 Uani .
C16 C -0.3620(3) 0.0071(3) -0.3821(3) 0.0378 1.0000 Uani .
C17 C -0.3993(3) -0.0883(3) -0.3770(2) 0.0316 1.0000 Uani .
C18 C -0.4235(3) -0.1392(3) -0.4515(2) 0.0218 1.0000 Uani .
C19 C -0.4660(3) -0.2424(2) -0.45084(19) 0.0217 1.0000 Uani .
C20 C -0.4690(3) -0.2999(3) -0.3771(2) 0.0322 1.0000 Uani .
C21 C -0.5090(3) -0.3943(3) -0.3805(2) 0.0346 1.0000 Uani .
C22 C -0.5453(3) -0.4318(3) -0.4553(3) 0.0331 1.0000 Uani .
C23 C -0.5392(3) -0.3708(2) -0.5265(2) 0.0243 1.0000 Uani .
C24 C -0.5769(3) -0.4080(3) -0.6121(3) 0.0317 1.0000 Uani .
H31 H -0.8022 -0.0321 -0.7425 0.0375 1.0000 Uiso R
H41 H -0.7570 -0.0679 -0.8830 0.0406 1.0000 Uiso R
H51 H -0.5987 -0.1473 -0.9101 0.0350 1.0000 Uiso R
H81 H -0.4576 -0.2247 -0.9268 0.0357 1.0000 Uiso R
H91 H -0.2976 -0.3011 -0.9387 0.0385 1.0000 Uiso R
H101 H -0.2008 -0.3349 -0.8154 0.0378 1.0000 Uiso R
H151 H -0.3194 0.1173 -0.4664 0.0420 1.0000 Uiso R
H161 H -0.3466 0.0430 -0.3341 0.0451 1.0000 Uiso R
H171 H -0.4094 -0.1183 -0.3245 0.0386 1.0000 Uiso R
H201 H -0.4462 -0.2732 -0.3256 0.0396 1.0000 Uiso R
H211 H -0.5128 -0.4339 -0.3326 0.0416 1.0000 Uiso R
H221 H -0.5743 -0.4968 -0.4595 0.0400 1.0000 Uiso R

loop_
_atom_site_aniso_label
_atom_site_aniso_U_11
_atom_site_aniso_U_22
_atom_site_aniso_U_33
_atom_site_aniso_U_23
_atom_site_aniso_U_13
_atom_site_aniso_U_12
Cu1 0.0281(2) 0.0262(2) 0.0115(2) 0.00031(18) -0.00173(18) -0.0027(2)
P1 0.0303(4) 0.0250(4) 0.0124(3) 0.0006(3) 0.0000(4) -0.0008(3)
F1 0.0482(12) 0.0300(11) 0.0293(11) -0.0048(9) -0.0035(9) -0.0049(10)
F2 0.0336(11) 0.0493(13) 0.0180(10) 0.0030(9) 0.0021(8) -0.0031(9)
F3 0.0359(11) 0.0460(13) 0.0196(10) 0.0061(9) 0.0043(9) -0.0041(10)
F4 0.0476(12) 0.0296(10) 0.0235(10) -0.0042(8) -0.0041(9) -0.0035(9)
F5 0.0390(11) 0.0348(11) 0.0186(9) 0.0039(8) -0.0039(8) 0.0045(9)
F6 0.0427(12) 0.0353(11) 0.0220(9) 0.0054(8) -0.0043(9) 0.0037(9)
F7 0.0278(10) 0.0466(13) 0.0380(12) -0.0069(10) -0.0070(9) 0.0081(9)
F8 0.0356(10) 0.0475(13) 0.0212(10) 0.0051(9) -0.0042(8) -0.0030(10)
F9 0.0395(12) 0.0406(12) 0.0356(12) -0.0114(10) -0.0136(10) 0.0014(9)
F10 0.0359(12) 0.0709(17) 0.0295(12) -0.0182(12) -0.0031(10) 0.0066(12)
F11 0.0702(17) 0.0506(15) 0.0329(12) 0.0129(11) 0.0216(12) 0.0141(13)
F12 0.0318(11) 0.0484(14) 0.0445(14) -0.0035(11) 0.0060(10) 0.0098(10)
F13 0.106(3) 0.0506(16) 0.0550(18) 0.0190(15) 0.0404(19) 0.0132(17)
F14 0.0729(19) 0.0621(17) 0.0469(16) 0.0277(13) -0.0306(14) -0.0370(15)
F15 0.0560(14) 0.0301(12) 0.0638(17) 0.0148(12) -0.0063(13) -0.0156(11)
F16 0.0537(14) 0.0485(13) 0.0266(11) -0.0129(10) 0.0016(10) -0.0178(11)
F17 0.0472(13) 0.0289(12) 0.0575(16) -0.0069(11) 0.0005(11) -0.0162(10)
F18 0.0486(13) 0.0349(13) 0.0601(17) -0.0061(11) -0.0249(12) 0.0008(11)
N1 0.0244(13) 0.0218(13) 0.0197(13) 0.0020(11) -0.0019(11) -0.0048(11)
N2 0.0240(13) 0.0251(13) 0.0124(12) 0.0004(10) -0.0008(10) -0.0067(11)
N3 0.0238(12) 0.0233(14) 0.0211(14) -0.0013(11) -0.0029(11) -0.0012(11)
N4 0.0236(13) 0.0236(13) 0.0166(12) 0.0007(10) 0.0017(10) 0.0018(11)
C1 0.0255(16) 0.0247(17) 0.0261(18) 0.0016(14) -0.0009(13) -0.0030(13)
C2 0.0322(18) 0.041(2) 0.0218(18) 0.0003(15) 0.0028(14) 0.0090(16)
C3 0.0262(17) 0.0281(18) 0.039(2) 0.0040(15) -0.0061(15) -0.0018(14)
C4 0.0350(19) 0.0332(19) 0.0291(18) 0.0105(15) -0.0176(16) -0.0061(16)
C5 0.0364(19) 0.0328(19) 0.0204(17) 0.0017(14) -0.0069(14) -0.0045(15)
C6 0.0299(17) 0.0243(16) 0.0151(14) 0.0001(12) -0.0046(13) -0.0080(13)
C7 0.0311(17) 0.0253(16) 0.0114(14) 0.0008(11) -0.0012(13) -0.0090(13)
C8 0.0403(19) 0.0338(18) 0.0161(16) 0.0021(14) -0.0016(15) 0.0014(16)
C9 0.0393(19) 0.037(2) 0.0188(16) 0.0014(15) 0.0071(15) -0.0043(15)
C10 0.0314(18) 0.0325(19) 0.0276(17) -0.0022(15) 0.0072(15) -0.0047(14)
C11 0.0268(16) 0.0256(17) 0.0210(16) -0.0015(13) -0.0007(13) -0.0046(14)
C12 0.0255(17) 0.0308(19) 0.0308(18) -0.0034(14) -0.0040(14) -0.0017(14)
C13 0.0262(16) 0.0199(17) 0.0308(18) -0.0033(14) -0.0063(14) 0.0021(13)
C14 0.041(2) 0.0290(19) 0.038(2) 0.0043(17) -0.0104(19) -0.0059(16)
C15 0.0353(19) 0.0255(18) 0.042(2) -0.0080(16) -0.0142(17) 0.0011(15)
C16 0.048(2) 0.034(2) 0.0310(19) -0.0139(17) -0.0131(19) 0.0021(17)
C17 0.0376(18) 0.038(2) 0.0189(15) -0.0071(16) -0.0065(15) 0.0074(15)
C18 0.0237(14) 0.0277(16) 0.0141(14) -0.0008(13) -0.0031(12) 0.0077(13)
C19 0.0262(15) 0.0290(16) 0.0097(13) -0.0009(12) 0.0040(12) 0.0060(14)
C20 0.0412(19) 0.038(2) 0.0169(15) 0.0043(14) 0.0023(16) 0.0103(17)
C21 0.0458(19) 0.0316(18) 0.0265(17) 0.0126(15) 0.0126(17) 0.0112(16)
C22 0.0357(19) 0.0278(18) 0.036(2) 0.0103(15) 0.0119(17) 0.0027(15)
C23 0.0265(15) 0.0218(15) 0.0247(16) -0.0001(12) 0.0041(14) 0.0009(13)
C24 0.0313(17) 0.0241(17) 0.040(2) -0.0018(16) -0.0010(16) -0.0073(14)

loop_
_atom_type_symbol
_atom_type_scat_dispersion_real
_atom_type_scat_dispersion_imag
_atom_type_scat_Cromer_Mann_a1
_atom_type_scat_Cromer_Mann_b1
_atom_type_scat_Cromer_Mann_a2
_atom_type_scat_Cromer_Mann_b2
_atom_type_scat_Cromer_Mann_a3
_atom_type_scat_Cromer_Mann_b3
_atom_type_scat_Cromer_Mann_a4
_atom_type_scat_Cromer_Mann_b4
_atom_type_scat_Cromer_Mann_c
_atom_type_scat_source
C 0.0181 0.0091 2.3100 20.8439 1.0200 10.2075 1.5886 0.5687 0.8650 51.6512 0.2156 'International Tables Vol C 4.2.6.8 and 6.1.1.4'
H 0.0000 0.0000 0.4930 10.5109 0.3229 26.1257 0.1402 3.1424 0.0408 57.7998 0.0030 'International Tables Vol C 4.2.6.8 and 6.1.1.4'
N 0.0311 0.0180 12.2126 0.0057 3.1322 9.8933 2.0125 28.9975 1.1663 0.5826 -11.5290 'International Tables Vol C 4.2.6.8 and 6.1.1.4'
F 0.0727 0.0534 3.5392 10.2825 2.6412 4.2944 1.5170 0.2615 1.0243 26.1476 0.2776 'International Tables Vol C 4.2.6.8 and 6.1.1.4'
P 0.2955 0.4335 6.4345 1.9067 4.1791 27.1570 1.7800 0.5260 1.4908 68.1645 1.1149 'International Tables Vol C 4.2.6.8 and 6.1.1.4'
Cu -1.9646 0.5888 13.3380 3.5828 7.1676 0.2470 5.6158 11.3966 1.6735 64.8126 1.1910 'International Tables Vol C 4.2.6.8 and 6.1.1.4'

loop_
_geom_angle_atom_site_label_1
_geom_angle_atom_site_label_2
_geom_angle_atom_site_label_3
_geom_angle
_geom_angle_publ_flag
N1 Cu1 N2 82.41(11) yes
N1 Cu1 N3 124.71(12) yes
N2 Cu1 N3 127.02(11) yes
N1 Cu1 N4 123.51(11) yes
N2 Cu1 N4 122.05(11) yes
N3 Cu1 N4 82.85(12) yes
F1 P1 F2 89.93(12) yes
F1 P1 F3 90.95(12) yes
F2 P1 F3 179.11(13) yes
F1 P1 F4 179.50(12) yes
F2 P1 F4 89.63(12) yes
F3 P1 F4 89.50(12) yes
F1 P1 F5 89.79(12) yes
F2 P1 F5 89.63(12) yes
F3 P1 F5 90.19(12) yes
F4 P1 F5 89.97(11) yes
F1 P1 F6 90.62(12) yes
F2 P1 F6 89.89(12) yes
F3 P1 F6 90.28(12) yes
F4 P1 F6 89.61(12) yes
F5 P1 F6 179.37(13) yes
Cu1 N1 C1 129.8(2) yes
Cu1 N1 C6 112.4(2) yes
C1 N1 C6 117.7(3) yes
Cu1 N2 C7 112.6(2) yes
Cu1 N2 C11 129.3(2) yes
C7 N2 C11 118.1(3) yes
Cu1 N3 C13 129.7(2) yes
Cu1 N3 C18 112.2(2) yes
C13 N3 C18 117.8(3) yes
Cu1 N4 C19 112.0(2) yes
Cu1 N4 C23 129.9(2) yes
C19 N4 C23 117.8(3) yes
N1 C1 C2 115.4(3) yes
N1 C1 C3 124.1(3) yes
C2 C1 C3 120.5(3) yes
C1 C2 F12 111.2(3) yes
C1 C2 F11 111.3(3) yes
F12 C2 F11 106.8(3) yes
C1 C2 F10 112.8(3) yes
F12 C2 F10 106.8(3) yes
F11 C2 F10 107.7(3) yes
C1 C3 C4 118.0(3) yes
C1 C3 H31 120.2 no
C4 C3 H31 121.8 no
C3 C4 C5 119.0(3) yes
C3 C4 H41 119.2 no
C5 C4 H41 121.8 no
C4 C5 C6 120.2(3) yes
C4 C5 H51 119.8 no
C6 C5 H51 120.0 no
C5 C6 N1 120.9(3) yes
C5 C6 C7 123.3(3) yes
N1 C6 C7 115.7(3) yes
C6 C7 N2 116.8(3) yes
C6 C7 C8 121.6(3) yes
N2 C7 C8 121.6(3) yes
C7 C8 C9 119.0(3) yes
C7 C8 H81 120.3 no
C9 C8 H81 120.6 no
C8 C9 C10 119.6(3) yes
C8 C9 H91 119.7 no
C10 C9 H91 120.8 no
C9 C10 C11 118.2(3) yes
C9 C10 H101 121.8 no
C11 C10 H101 119.9 no
C10 C11 N2 123.4(3) yes
C10 C11 C12 121.0(3) yes
N2 C11 C12 115.6(3) yes
C11 C12 F7 111.5(3) yes
C11 C12 F8 111.3(3) yes
F7 C12 F8 106.2(3) yes
C11 C12 F9 113.2(3) yes
F7 C12 F9 107.0(3) yes
F8 C12 F9 107.3(3) yes
N3 C13 C14 116.0(3) yes
N3 C13 C15 123.4(3) yes
C14 C13 C15 120.6(3) yes
C13 C14 F13 111.3(3) yes
C13 C14 F14 112.3(3) yes
F13 C14 F14 107.1(4) yes
C13 C14 F15 111.1(3) yes
F13 C14 F15 107.7(3) yes
F14 C14 F15 107.1(3) yes
C13 C15 C16 118.1(3) yes
C13 C15 H151 120.3 no
C16 C15 H151 121.5 no
C15 C16 C17 119.7(3) yes
C15 C16 H161 119.3 no
C17 C16 H161 121.0 no
C16 C17 C18 118.9(4) yes
C16 C17 H171 120.2 no
C18 C17 H171 120.8 no
C17 C18 N3 122.0(3) yes
C17 C18 C19 121.9(3) yes
N3 C18 C19 116.1(3) yes
C18 C19 N4 116.5(3) yes
C18 C19 C20 121.8(3) yes
N4 C19 C20 121.7(3) yes
C19 C20 C21 119.1(3) yes
C19 C20 H201 120.5 no
C21 C20 H201 120.4 no
C20 C21 C22 120.1(3) yes
C20 C21 H211 121.1 no
C22 C21 H211 118.7 no
C21 C22 C23 117.7(3) yes
C21 C22 H221 122.0 no
C23 C22 H221 120.2 no
C22 C23 N4 123.5(3) yes
C22 C23 C24 120.6(3) yes
N4 C23 C24 115.9(3) yes
C23 C24 F17 111.2(3) yes
C23 C24 F16 111.6(3) yes
F17 C24 F16 107.1(3) yes
C23 C24 F18 111.5(3) yes
F17 C24 F18 107.8(3) yes
F16 C24 F18 107.6(3) yes

loop_
_geom_bond_atom_site_label_1
_geom_bond_atom_site_label_2
_geom_bond_distance
_geom_bond_publ_flag
Cu1 N1 2.036(3) yes
Cu1 N2 2.021(3) yes
Cu1 N3 2.030(3) yes
Cu1 N4 2.027(3) yes
P1 F1 1.592(2) yes
P1 F2 1.609(2) yes
P1 F3 1.594(2) yes
P1 F4 1.609(2) yes
P1 F5 1.608(2) yes
P1 F6 1.601(2) yes
F7 C12 1.341(4) yes
F8 C12 1.340(4) yes
F9 C12 1.329(4) yes
F10 C2 1.324(5) yes
F11 C2 1.325(5) yes
F12 C2 1.339(4) yes
F13 C14 1.330(5) yes
F14 C14 1.320(5) yes
F15 C14 1.319(5) yes
F16 C24 1.325(5) yes
F17 C24 1.334(4) yes
F18 C24 1.325(5) yes
N1 C1 1.342(5) yes
N1 C6 1.351(4) yes
N2 C7 1.343(4) yes
N2 C11 1.349(5) yes
N3 C13 1.353(5) yes
N3 C18 1.347(4) yes
N4 C19 1.348(4) yes
N4 C23 1.338(4) yes
C1 C2 1.523(5) yes
C1 C3 1.378(5) yes
C3 C4 1.382(6) yes
C3 H31 0.957 no
C4 C5 1.371(6) yes
C4 H41 0.956 no
C5 C6 1.398(5) yes
C5 H51 0.951 no
C6 C7 1.481(5) yes
C7 C8 1.406(5) yes
C8 C9 1.373(5) yes
C8 H81 0.944 no
C9 C10 1.386(5) yes
C9 H91 0.939 no
C10 C11 1.377(5) yes
C10 H101 0.944 no
C11 C12 1.508(5) yes
C13 C14 1.514(5) yes
C13 C15 1.370(5) yes
C15 C16 1.394(6) yes
C15 H151 0.960 no
C16 C17 1.368(6) yes
C16 H161 0.922 no
C17 C18 1.398(5) yes
C17 H171 0.932 no
C18 C19 1.488(5) yes
C19 C20 1.399(5) yes
C20 C21 1.366(6) yes
C20 H201 0.940 no
C21 C22 1.372(6) yes
C21 H211 0.927 no
C22 C23 1.394(5) yes
C22 H221 0.949 no
C23 C24 1.524(5) yes
